data_7234668
loop_
_publ_author_name
'Jingyun Tan'
'Yujin Zhang'
'Meirong Zhang'
'Xiaohe Tian'
'Yiming Wang'
'Shengli Li'
'Chuankui Wang'
'Hongping Zhou'
'Jiaxiang Yang'
'Yupeng Tian'
'Jieying Wu'

_publ_section_title
;
 Small molecules of chalcone derivatives with high two-photon absorption
 activities in the near-IR region
;
_journal_name_full 'Journal of Materials Chemistry C'
_journal_page_first 3256
_journal_page_last 3267
_journal_paper_doi 10.1039/C6TC00382F
_journal_volume 4
_journal_year 2016
_chemical_formula_moiety 'C29 H27 N O3 S'
_chemical_formula_sum 'C29 H27 N O3 S'
_chemical_formula_weight 469.58
_chemical_melting_point 411
_chemical_name_systematic
; 
 (E)-3-(5-(bis(4-ethoxyphenyl)amino)thiophen-2-yl)-1-phenylprop-2-en-1-one 
;
_space_group_IT_number 2
_space_group_name_Hall '-P 1'
_space_group_name_H-M_alt 'P -1'
_symmetry_cell_setting triclinic
_symmetry_space_group_name_Hall '-P 1'
_symmetry_space_group_name_H-M 'P -1'
_atom_sites_solution_hydrogens geom
_atom_sites_solution_primary direct
_atom_sites_solution_secondary difmap
_cell_angle_alpha 85.220(2)
_cell_angle_beta 84.223(2)
_cell_angle_gamma 85.091(2)
_cell_formula_units_Z 2
_cell_length_a 5.5078(9)
_cell_length_b 13.846(2)
_cell_length_c 16.264(3)
_cell_measurement_reflns_used 2407
_cell_measurement_temperature 296(2)
_cell_measurement_theta_max 26.12
_cell_measurement_theta_min 2.52
_cell_volume 1226.0(4)
_computing_cell_refinement 'Bruker SMART'
_computing_data_collection 'Bruker SMART'
_computing_data_reduction 'Bruker SAINT'
_computing_molecular_graphics 'Bruker SHELXTL'
_computing_publication_material 'Bruker SHELXTL'
_computing_structure_refinement 'SHELXL-97 (Sheldrick, 1997)'
_computing_structure_solution 'SHELXS-97 (Sheldrick, 1990)'
_diffrn_ambient_temperature 296(2)
_diffrn_measured_fraction_theta_full 0.988
_diffrn_measured_fraction_theta_max 0.988
_diffrn_measurement_device_type 'CCD area detector'
_diffrn_measurement_method 'phi and omega scans'
_diffrn_radiation_monochromator graphite
_diffrn_radiation_source 'fine-focus sealed tube'
_diffrn_radiation_type MoK\a
_diffrn_radiation_wavelength 0.71073
_diffrn_reflns_av_R_equivalents 0.0262
_diffrn_reflns_av_sigmaI/netI 0.0386
_diffrn_reflns_limit_h_max 6
_diffrn_reflns_limit_h_min -6
_diffrn_reflns_limit_k_max 15
_diffrn_reflns_limit_k_min -16
_diffrn_reflns_limit_l_max 19
_diffrn_reflns_limit_l_min -19
_diffrn_reflns_number 8799
_diffrn_reflns_theta_full 25.00
_diffrn_reflns_theta_max 25.00
_diffrn_reflns_theta_min 1.26
_exptl_absorpt_coefficient_mu 0.163
_exptl_absorpt_correction_T_max 0.9712
_exptl_absorpt_correction_T_min 0.9681
_exptl_absorpt_correction_type psi-scan
_exptl_absorpt_process_details 'SADABS; Bruker, 2000'
_exptl_crystal_colour red
_exptl_crystal_density_diffrn 1.272
_exptl_crystal_density_method 'not measured'
_exptl_crystal_description block
_exptl_crystal_F_000 496
_exptl_crystal_preparation Luminescent
_exptl_crystal_recrystallization_method 'Re-crystallisation from solvent: acetonitrile'
_exptl_crystal_size_max 0.20
_exptl_crystal_size_mid 0.19
_exptl_crystal_size_min 0.18
_refine_diff_density_max 0.528
_refine_diff_density_min -0.288
_refine_diff_density_rms 0.056
_refine_ls_extinction_method none
_refine_ls_goodness_of_fit_ref 1.036
_refine_ls_hydrogen_treatment constr
_refine_ls_matrix_type full
_refine_ls_number_parameters 309
_refine_ls_number_reflns 4278
_refine_ls_number_restraints 0
_refine_ls_restrained_S_all 1.036
_refine_ls_R_factor_all 0.0710
_refine_ls_R_factor_gt 0.0481
_refine_ls_shift/su_max 0.000
_refine_ls_shift/su_mean 0.000
_refine_ls_structure_factor_coef Fsqd
_refine_ls_weighting_details 'calc w=1/[\s^2^(Fo^2^)+(0.1000P)^2^+0.0000P] where P=(Fo^2^+2Fc^2^)/3'
_refine_ls_weighting_scheme calc
_refine_ls_wR_factor_gt 0.1399
_refine_ls_wR_factor_ref 0.1616
_reflns_number_gt 3107
_reflns_number_total 4278
_reflns_threshold_expression >2sigma(I)
_cod_data_source_file J-Mater-Chem-C-2016-4-3256.cif
_cod_data_source_block OC0
_cod_original_cell_volume 1226.0(3)
_cod_original_sg_symbol_H-M P-1
_cod_database_code 7234668

loop_
_symmetry_equiv_pos_as_xyz
'x, y, z'
'-x, -y, -z'

loop_
_atom_site_label
_atom_site_type_symbol
_atom_site_fract_x
_atom_site_fract_y
_atom_site_fract_z
_atom_site_U_iso_or_equiv
_atom_site_adp_type
_atom_site_occupancy
_atom_site_symmetry_multiplicity
_atom_site_calc_flag
_atom_site_refinement_flags
_atom_site_disorder_assembly
_atom_site_disorder_group
C1 C 1.3555(5) 0.1967(2) -0.18803(17) 0.0672(8) Uani 1 1 d . . .
H1 H 1.3591 0.2554 -0.2202 0.081 Uiso 1 1 calc R . .
C2 C 1.5407(5) 0.1247(2) -0.20158(19) 0.0759(9) Uani 1 1 d . . .
H2 H 1.6684 0.1357 -0.2424 0.091 Uiso 1 1 calc R . .
C3 C 1.5388(5) 0.0381(2) -0.1560(2) 0.0751(8) Uani 1 1 d . . .
H3 H 1.6632 -0.0105 -0.1658 0.090 Uiso 1 1 calc R . .
C4 C 1.3516(6) 0.0232(2) -0.0956(2) 0.0864(10) Uani 1 1 d . . .
H4 H 1.3497 -0.0358 -0.0637 0.104 Uiso 1 1 calc R . .
C5 C 1.1655(5) 0.0949(2) -0.08134(18) 0.0720(8) Uani 1 1 d . . .
H5 H 1.0395 0.0834 -0.0401 0.086 Uiso 1 1 calc R . .
C6 C 1.1632(4) 0.18293(18) -0.12706(14) 0.0509(6) Uani 1 1 d . . .
C7 C 0.9697(5) 0.26395(18) -0.11424(15) 0.0552(6) Uani 1 1 d . . .
C8 C 0.7756(5) 0.25575(18) -0.04627(14) 0.0521(6) Uani 1 1 d . . .
H8 H 0.7764 0.2009 -0.0091 0.062 Uiso 1 1 calc R . .
C9 C 0.5973(4) 0.32679(18) -0.03740(14) 0.0512(6) Uani 1 1 d . . .
H9 H 0.6053 0.3774 -0.0787 0.061 Uiso 1 1 calc R . .
C10 C 0.3967(4) 0.33835(17) 0.02450(13) 0.0473(6) Uani 1 1 d . . .
C11 C 0.2519(4) 0.42205(17) 0.03647(14) 0.0487(6) Uani 1 1 d . . .
H11 H 0.2632 0.4770 -0.0003 0.058 Uiso 1 1 calc R . .
C12 C 0.0862(4) 0.42005(16) 0.10715(14) 0.0464(6) Uani 1 1 d . . .
H12 H -0.0198 0.4727 0.1227 0.056 Uiso 1 1 calc R . .
C13 C 0.0985(4) 0.33050(15) 0.15120(13) 0.0406(5) Uani 1 1 d . . .
C14 C -0.2197(4) 0.36277(16) 0.26505(13) 0.0436(5) Uani 1 1 d . . .
C15 C -0.3955(4) 0.41772(17) 0.22325(14) 0.0477(6) Uani 1 1 d . . .
H15 H -0.3954 0.4145 0.1664 0.057 Uiso 1 1 calc R . .
C16 C -0.5723(4) 0.47774(17) 0.26481(14) 0.0499(6) Uani 1 1 d . . .
H16 H -0.6880 0.5153 0.2356 0.060 Uiso 1 1 calc R . .
C17 C -0.5770(5) 0.48186(18) 0.34957(14) 0.0536(6) Uani 1 1 d . . .
C18 C -0.4042(5) 0.4248(2) 0.39206(15) 0.0623(7) Uani 1 1 d . . .
H18 H -0.4093 0.4253 0.4494 0.075 Uiso 1 1 calc R . .
C19 C -0.2249(5) 0.36729(19) 0.34998(14) 0.0578(7) Uani 1 1 d . . .
H19 H -0.1063 0.3312 0.3789 0.069 Uiso 1 1 calc R . .
C20 C -0.9252(5) 0.5976(2) 0.35529(19) 0.0729(8) Uani 1 1 d . . .
H20A H -1.0104 0.5584 0.3226 0.087 Uiso 1 1 calc R . .
H20B H -0.8503 0.6479 0.3185 0.087 Uiso 1 1 calc R . .
C21 C -1.1022(6) 0.6430(3) 0.4208(2) 0.0989(11) Uani 1 1 d . . .
H21A H -1.1835 0.5929 0.4544 0.148 Uiso 1 1 calc R . .
H21B H -1.2212 0.6866 0.3947 0.148 Uiso 1 1 calc R . .
H21C H -1.0144 0.6783 0.4550 0.148 Uiso 1 1 calc R . .
C22 C 0.0235(4) 0.20519(16) 0.26340(14) 0.0455(6) Uani 1 1 d . . .
C23 C 0.2174(5) 0.18819(18) 0.31139(16) 0.0552(6) Uani 1 1 d . . .
H23 H 0.3205 0.2371 0.3151 0.066 Uiso 1 1 calc R . .
C24 C 0.2588(5) 0.09904(19) 0.35388(16) 0.0598(7) Uani 1 1 d . . .
H24 H 0.3896 0.0878 0.3863 0.072 Uiso 1 1 calc R . .
C25 C 0.1070(5) 0.02681(18) 0.34833(15) 0.0553(7) Uani 1 1 d . . .
C26 C -0.0819(5) 0.04219(18) 0.29758(17) 0.0590(7) Uani 1 1 d . . .
H26 H -0.1799 -0.0078 0.2917 0.071 Uiso 1 1 calc R . .
C27 C -0.1239(4) 0.13165(18) 0.25596(15) 0.0523(6) Uani 1 1 d . . .
H27 H -0.2527 0.1425 0.2226 0.063 Uiso 1 1 calc R . .
C28 C 0.3210(8) -0.0829(2) 0.4445(2) 0.1051(13) Uani 1 1 d . . .
H28A H 0.4777 -0.0717 0.4139 0.126 Uiso 1 1 calc R . .
H28B H 0.2940 -0.0387 0.4883 0.126 Uiso 1 1 calc R . .
C29 C 0.3256(9) -0.1799(3) 0.4795(3) 0.1296(16) Uani 1 1 d . . .
H29A H 0.1699 -0.1911 0.5094 0.194 Uiso 1 1 calc R . .
H29B H 0.4514 -0.1908 0.5167 0.194 Uiso 1 1 calc R . .
H29C H 0.3585 -0.2236 0.4362 0.194 Uiso 1 1 calc R . .
N1 N -0.0336(3) 0.30064(13) 0.22334(11) 0.0486(5) Uani 1 1 d . . .
O1 O 0.1290(4) -0.06383(13) 0.38961(13) 0.0779(6) Uani 1 1 d . . .
O2 O -0.7428(3) 0.53859(14) 0.39633(11) 0.0717(6) Uani 1 1 d . . .
O3 O 0.9753(4) 0.33785(15) -0.16196(12) 0.0875(7) Uani 1 1 d . . .
S1 S 0.31893(11) 0.25005(4) 0.10349(4) 0.0484(2) Uani 1 1 d . . .

loop_
_atom_site_aniso_label
_atom_site_aniso_U_11
_atom_site_aniso_U_22
_atom_site_aniso_U_33
_atom_site_aniso_U_23
_atom_site_aniso_U_13
_atom_site_aniso_U_12
C1 0.0649(17) 0.0721(18) 0.0606(16) -0.0095(14) 0.0114(14) 0.0012(15)
C2 0.0575(17) 0.091(2) 0.075(2) -0.0234(17) 0.0192(15) 0.0015(16)
C3 0.0611(18) 0.079(2) 0.083(2) -0.0239(17) 0.0019(16) 0.0170(15)
C4 0.089(2) 0.0684(19) 0.091(2) -0.0017(17) 0.0137(19) 0.0239(17)
C5 0.0687(18) 0.0652(18) 0.0727(19) 0.0021(14) 0.0186(15) 0.0125(15)
C6 0.0477(14) 0.0581(15) 0.0459(13) -0.0108(11) 0.0010(11) 0.0016(11)
C7 0.0583(15) 0.0584(16) 0.0446(13) -0.0004(12) 0.0044(12) 0.0061(12)
C8 0.0566(15) 0.0529(14) 0.0423(13) -0.0005(11) 0.0064(11) 0.0053(12)
C9 0.0538(14) 0.0593(15) 0.0371(12) -0.0007(10) 0.0032(11) 0.0035(12)
C10 0.0497(13) 0.0523(14) 0.0377(12) -0.0026(10) -0.0029(10) 0.0057(11)
C11 0.0458(13) 0.0525(14) 0.0431(13) 0.0087(10) -0.0016(10) 0.0072(11)
C12 0.0448(13) 0.0442(13) 0.0467(13) 0.0001(10) -0.0019(10) 0.0091(10)
C13 0.0391(12) 0.0429(12) 0.0384(12) -0.0025(9) -0.0021(10) 0.0019(10)
C14 0.0428(13) 0.0435(12) 0.0419(12) 0.0002(9) 0.0020(10) 0.0011(10)
C15 0.0443(13) 0.0586(14) 0.0392(12) -0.0065(10) -0.0024(10) 0.0019(11)
C16 0.0408(13) 0.0594(15) 0.0471(14) -0.0033(11) -0.0015(11) 0.0064(11)
C17 0.0517(14) 0.0619(16) 0.0437(14) -0.0069(11) 0.0057(11) 0.0068(12)
C18 0.0661(17) 0.0805(18) 0.0357(13) -0.0039(12) 0.0001(12) 0.0152(15)
C19 0.0591(15) 0.0679(16) 0.0415(14) 0.0030(11) -0.0036(11) 0.0157(13)
C20 0.0667(18) 0.079(2) 0.0678(18) -0.0122(15) 0.0026(15) 0.0209(15)
C21 0.080(2) 0.111(3) 0.099(3) -0.033(2) 0.0089(19) 0.034(2)
C22 0.0421(13) 0.0470(13) 0.0437(13) 0.0021(10) 0.0046(10) 0.0036(10)
C23 0.0485(14) 0.0544(15) 0.0615(16) 0.0025(12) -0.0058(12) -0.0021(12)
C24 0.0532(15) 0.0646(17) 0.0599(16) 0.0068(13) -0.0140(13) 0.0040(13)
C25 0.0568(15) 0.0517(15) 0.0506(15) 0.0079(11) 0.0078(12) 0.0090(12)
C26 0.0531(15) 0.0497(15) 0.0715(17) 0.0013(13) 0.0022(14) -0.0036(12)
C27 0.0426(13) 0.0557(15) 0.0572(15) -0.0011(11) -0.0048(11) 0.0011(11)
C28 0.149(4) 0.081(2) 0.084(2) 0.0192(19) -0.043(3) 0.012(2)
C29 0.160(4) 0.090(3) 0.139(4) 0.012(3) -0.048(3) 0.012(3)
N1 0.0491(11) 0.0471(11) 0.0439(11) 0.0041(8) 0.0074(9) 0.0083(9)
O1 0.0961(15) 0.0547(11) 0.0764(13) 0.0149(10) -0.0031(12) 0.0060(11)
O2 0.0684(12) 0.0892(13) 0.0516(10) -0.0168(9) 0.0041(9) 0.0274(11)
O3 0.0934(15) 0.0777(13) 0.0729(13) 0.0235(11) 0.0328(12) 0.0235(12)
S1 0.0521(4) 0.0432(4) 0.0458(4) -0.0017(3) 0.0050(3) 0.0072(3)

loop_
_atom_type_symbol
_atom_type_description
_atom_type_scat_dispersion_real
_atom_type_scat_dispersion_imag
_atom_type_scat_source
C C 0.0033 0.0016 'International Tables Vol C Tables 4.2.6.8 and 6.1.1.4'
H H 0.0000 0.0000 'International Tables Vol C Tables 4.2.6.8 and 6.1.1.4'
N N 0.0061 0.0033 'International Tables Vol C Tables 4.2.6.8 and 6.1.1.4'
O O 0.0106 0.0060 'International Tables Vol C Tables 4.2.6.8 and 6.1.1.4'
S S 0.1246 0.1234 'International Tables Vol C Tables 4.2.6.8 and 6.1.1.4'

loop_
_geom_angle_atom_site_label_1
_geom_angle_atom_site_label_2
_geom_angle_atom_site_label_3
_geom_angle
_geom_angle_site_symmetry_1
_geom_angle_site_symmetry_3
C2 C1 C6 121.1(3) . .
C2 C1 H1 119.5 . .
C6 C1 H1 119.5 . .
C3 C2 C1 120.7(3) . .
C3 C2 H2 119.7 . .
C1 C2 H2 119.7 . .
C2 C3 C4 119.2(3) . .
C2 C3 H3 120.4 . .
C4 C3 H3 120.4 . .
C3 C4 C5 120.6(3) . .
C3 C4 H4 119.7 . .
C5 C4 H4 119.7 . .
C6 C5 C4 121.2(3) . .
C6 C5 H5 119.4 . .
C4 C5 H5 119.4 . .
C5 C6 C1 117.3(2) . .
C5 C6 C7 123.9(2) . .
C1 C6 C7 118.8(2) . .
O3 C7 C8 120.4(2) . .
O3 C7 C6 119.0(2) . .
C8 C7 C6 120.6(2) . .
C9 C8 C7 120.2(2) . .
C9 C8 H8 119.9 . .
C7 C8 H8 119.9 . .
C8 C9 C10 131.1(2) . .
C8 C9 H9 114.5 . .
C10 C9 H9 114.5 . .
C11 C10 C9 125.8(2) . .
C11 C10 S1 109.40(17) . .
C9 C10 S1 124.49(18) . .
C10 C11 C12 115.9(2) . .
C10 C11 H11 122.0 . .
C12 C11 H11 122.0 . .
C13 C12 C11 111.8(2) . .
C13 C12 H12 124.1 . .
C11 C12 H12 124.1 . .
N1 C13 C12 129.0(2) . .
N1 C13 S1 119.86(16) . .
C12 C13 S1 111.16(16) . .
C15 C14 C19 118.8(2) . .
C15 C14 N1 122.0(2) . .
C19 C14 N1 119.2(2) . .
C14 C15 C16 120.9(2) . .
C14 C15 H15 119.6 . .
C16 C15 H15 119.6 . .
C17 C16 C15 120.1(2) . .
C17 C16 H16 120.0 . .
C15 C16 H16 120.0 . .
O2 C17 C16 124.7(2) . .
O2 C17 C18 116.1(2) . .
C16 C17 C18 119.1(2) . .
C19 C18 C17 120.4(2) . .
C19 C18 H18 119.8 . .
C17 C18 H18 119.8 . .
C18 C19 C14 120.6(2) . .
C18 C19 H19 119.7 . .
C14 C19 H19 119.7 . .
O2 C20 C21 107.7(3) . .
O2 C20 H20A 110.2 . .
C21 C20 H20A 110.2 . .
O2 C20 H20B 110.2 . .
C21 C20 H20B 110.2 . .
H20A C20 H20B 108.5 . .
C20 C21 H21A 109.5 . .
C20 C21 H21B 109.5 . .
H21A C21 H21B 109.5 . .
C20 C21 H21C 109.5 . .
H21A C21 H21C 109.5 . .
H21B C21 H21C 109.5 . .
C27 C22 C23 119.7(2) . .
C27 C22 N1 119.4(2) . .
C23 C22 N1 120.9(2) . .
C24 C23 C22 120.2(2) . .
C24 C23 H23 119.9 . .
C22 C23 H23 119.9 . .
C25 C24 C23 119.9(2) . .
C25 C24 H24 120.0 . .
C23 C24 H24 120.0 . .
C24 C25 O1 124.5(2) . .
C24 C25 C26 120.1(2) . .
O1 C25 C26 115.4(2) . .
C27 C26 C25 119.7(2) . .
C27 C26 H26 120.2 . .
C25 C26 H26 120.2 . .
C26 C27 C22 120.3(2) . .
C26 C27 H27 119.9 . .
C22 C27 H27 119.9 . .
C29 C28 O1 110.6(3) . .
C29 C28 H28A 109.5 . .
O1 C28 H28A 109.5 . .
C29 C28 H28B 109.5 . .
O1 C28 H28B 109.5 . .
H28A C28 H28B 108.1 . .
C28 C29 H29A 109.5 . .
C28 C29 H29B 109.5 . .
H29A C29 H29B 109.5 . .
C28 C29 H29C 109.5 . .
H29A C29 H29C 109.5 . .
H29B C29 H29C 109.5 . .
C13 N1 C14 122.61(18) . .
C13 N1 C22 119.98(17) . .
C14 N1 C22 117.29(17) . .
C25 O1 C28 117.5(2) . .
C17 O2 C20 118.0(2) . .
C13 S1 C10 91.71(10) . .

loop_
_geom_bond_atom_site_label_1
_geom_bond_atom_site_label_2
_geom_bond_distance
_geom_bond_site_symmetry_2
C1 C2 1.378(4) .
C1 C6 1.390(3) .
C1 H1 0.9300 .
C2 C3 1.356(4) .
C2 H2 0.9300 .
C3 C4 1.368(4) .
C3 H3 0.9300 .
C4 C5 1.380(4) .
C4 H4 0.9300 .
C5 C6 1.374(3) .
C5 H5 0.9300 .
C6 C7 1.493(3) .
C7 O3 1.232(3) .
C7 C8 1.463(3) .
C8 C9 1.335(3) .
C8 H8 0.9300 .
C9 C10 1.426(3) .
C9 H9 0.9300 .
C10 C11 1.366(3) .
C10 S1 1.745(2) .
C11 C12 1.394(3) .
C11 H11 0.9300 .
C12 C13 1.379(3) .
C12 H12 0.9300 .
C13 N1 1.369(3) .
C13 S1 1.744(2) .
C14 C15 1.378(3) .
C14 C19 1.385(3) .
C14 N1 1.434(3) .
C15 C16 1.385(3) .
C15 H15 0.9300 .
C16 C17 1.382(3) .
C16 H16 0.9300 .
C17 O2 1.366(3) .
C17 C18 1.386(3) .
C18 C19 1.377(3) .
C18 H18 0.9300 .
C19 H19 0.9300 .
C20 O2 1.423(3) .
C20 C21 1.509(4) .
C20 H20A 0.9700 .
C20 H20B 0.9700 .
C21 H21A 0.9600 .
C21 H21B 0.9600 .
C21 H21C 0.9600 .
C22 C27 1.376(3) .
C22 C23 1.378(3) .
C22 N1 1.448(3) .
C23 C24 1.376(3) .
C23 H23 0.9300 .
C24 C25 1.371(4) .
C24 H24 0.9300 .
C25 O1 1.375(3) .
C25 C26 1.384(4) .
C26 C27 1.374(3) .
C26 H26 0.9300 .
C27 H27 0.9300 .
C28 C29 1.413(4) .
C28 O1 1.445(4) .
C28 H28A 0.9700 .
C28 H28B 0.9700 .
C29 H29A 0.9600 .
C29 H29B 0.9600 .
C29 H29C 0.9600 .

loop_
_geom_hbond_atom_site_label_D
_geom_hbond_atom_site_label_H
_geom_hbond_atom_site_label_A
_geom_hbond_distance_DH
_geom_hbond_distance_HA
_geom_hbond_distance_DA
_geom_hbond_angle_DHA
_geom_hbond_site_symmetry_A
C9 H9 O3 0.93 2.38 2.760(3) 104.2 .

loop_
_geom_torsion_atom_site_label_1
_geom_torsion_atom_site_label_2
_geom_torsion_atom_site_label_3
_geom_torsion_atom_site_label_4
_geom_torsion
_geom_torsion_site_symmetry_1
_geom_torsion_site_symmetry_2
_geom_torsion_site_symmetry_3
_geom_torsion_site_symmetry_4
C6 C1 C2 C3 0.6(5) . . . .
C1 C2 C3 C4 -0.7(5) . . . .
C2 C3 C4 C5 0.5(5) . . . .
C3 C4 C5 C6 -0.2(5) . . . .
C4 C5 C6 C1 0.0(4) . . . .
C4 C5 C6 C7 -179.2(3) . . . .
C2 C1 C6 C5 -0.2(4) . . . .
C2 C1 C6 C7 179.0(3) . . . .
C5 C6 C7 O3 -175.4(3) . . . .
C1 C6 C7 O3 5.4(4) . . . .
C5 C6 C7 C8 4.4(4) . . . .
C1 C6 C7 C8 -174.8(2) . . . .
O3 C7 C8 C9 2.7(4) . . . .
C6 C7 C8 C9 -177.1(2) . . . .
C7 C8 C9 C10 -176.9(2) . . . .
C8 C9 C10 C11 166.7(3) . . . .
C8 C9 C10 S1 -6.4(4) . . . .
C9 C10 C11 C12 -172.2(2) . . . .
S1 C10 C11 C12 1.8(3) . . . .
C10 C11 C12 C13 -1.3(3) . . . .
C11 C12 C13 N1 179.8(2) . . . .
C11 C12 C13 S1 0.2(3) . . . .
C19 C14 C15 C16 1.1(4) . . . .
N1 C14 C15 C16 -179.5(2) . . . .
C14 C15 C16 C17 -1.2(4) . . . .
C15 C16 C17 O2 179.9(2) . . . .
C15 C16 C17 C18 -0.5(4) . . . .
O2 C17 C18 C19 -178.1(2) . . . .
C16 C17 C18 C19 2.3(4) . . . .
C17 C18 C19 C14 -2.4(4) . . . .
C15 C14 C19 C18 0.7(4) . . . .
N1 C14 C19 C18 -178.7(2) . . . .
C27 C22 C23 C24 -2.1(4) . . . .
N1 C22 C23 C24 175.3(2) . . . .
C22 C23 C24 C25 0.1(4) . . . .
C23 C24 C25 O1 -178.5(2) . . . .
C23 C24 C25 C26 2.5(4) . . . .
C24 C25 C26 C27 -3.2(4) . . . .
O1 C25 C26 C27 177.7(2) . . . .
C25 C26 C27 C22 1.2(4) . . . .
C23 C22 C27 C26 1.4(4) . . . .
N1 C22 C27 C26 -176.0(2) . . . .
C12 C13 N1 C14 1.3(4) . . . .
S1 C13 N1 C14 -179.12(17) . . . .
C12 C13 N1 C22 -174.6(2) . . . .
S1 C13 N1 C22 5.0(3) . . . .
C15 C14 N1 C13 46.6(3) . . . .
C19 C14 N1 C13 -133.9(3) . . . .
C15 C14 N1 C22 -137.4(2) . . . .
C19 C14 N1 C22 42.0(3) . . . .
C27 C22 N1 C13 -102.9(3) . . . .
C23 C22 N1 C13 79.7(3) . . . .
C27 C22 N1 C14 81.0(3) . . . .
C23 C22 N1 C14 -96.4(3) . . . .
C24 C25 O1 C28 2.0(4) . . . .
C26 C25 O1 C28 -179.0(3) . . . .
C29 C28 O1 C25 -177.7(3) . . . .
C16 C17 O2 C20 0.3(4) . . . .
C18 C17 O2 C20 -179.4(3) . . . .
C21 C20 O2 C17 173.1(3) . . . .
N1 C13 S1 C10 -179.02(19) . . . .
C12 C13 S1 C10 0.65(18) . . . .
C11 C10 S1 C13 -1.34(19) . . . .
C9 C10 S1 C13 172.7(2) . . . .
